data_7116450
loop_
_publ_author_name
'Yu Jiang'
'Xiang-Ying Tang'
'Min Shi'

_publ_section_title
;
 A Rh-catalyzed 1,2-sulfur migration/aza-Diels-Alder cascade initiated by
 aza-vinyl carbenoids from sulfur-tethered N-sulfonyl-1,2,3-triazoles
;
_journal_name_full Chem.Commun.
_journal_page_first 2122
_journal_paper_doi 10.1039/C4cc08829H
_journal_volume 51
_journal_year 2015
_chemical_formula_sum 'C36 H38 N2 O4 S4'
_chemical_formula_weight 690.92
_chemical_name_systematic
; 
 ? 
;
_space_group_crystal_system triclinic
_space_group_IT_number 2
_space_group_name_Hall '-P 1'
_symmetry_space_group_name_Hall '-P 1'
_symmetry_space_group_name_H-M 'P -1'
_atom_sites_solution_hydrogens mixed
_audit_creation_method SHELXL-2013
_audit_update_record
;
2014-07-10 deposited with the CCDC.
2014-12-23 downloaded from the CCDC.
;
_cell_angle_alpha 105.066(3)
_cell_angle_beta 107.053(3)
_cell_angle_gamma 97.126(3)
_cell_formula_units_Z 2
_cell_length_a 9.5970(13)
_cell_length_b 13.9714(19)
_cell_length_c 14.765(2)
_cell_measurement_reflns_used 4175
_cell_measurement_temperature 293(2)
_cell_measurement_theta_max 53.764
_cell_measurement_theta_min 4.914
_cell_volume 1784.1(4)
_computing_cell_refinement 'Bruker SMART'
_computing_data_collection 'Bruker SMART'
_computing_data_reduction 'Bruker SHELXTL'
_computing_molecular_graphics 'Bruker SHELXTL'
_computing_publication_material 'Bruker SHELXTL'
_computing_structure_refinement 'SHELXL-2013 (Sheldrick, 2013)'
_computing_structure_solution 'Bruker SHELXTL'
_diffrn_ambient_temperature 293(2)
_diffrn_measured_fraction_theta_full 0.980
_diffrn_measured_fraction_theta_max 0.980
_diffrn_measurement_device_type 'CCD area detector'
_diffrn_measurement_method 'phi and omega scans'
_diffrn_radiation_type MoK\a
_diffrn_radiation_wavelength 0.71073
_diffrn_reflns_av_R_equivalents 0.0391
_diffrn_reflns_av_unetI/netI 0.0735
_diffrn_reflns_Laue_measured_fraction_full 0.980
_diffrn_reflns_Laue_measured_fraction_max 0.980
_diffrn_reflns_limit_h_max 6
_diffrn_reflns_limit_h_min -11
_diffrn_reflns_limit_k_max 16
_diffrn_reflns_limit_k_min -16
_diffrn_reflns_limit_l_max 17
_diffrn_reflns_limit_l_min -17
_diffrn_reflns_number 10140
_diffrn_reflns_point_group_measured_fraction_full 0.980
_diffrn_reflns_point_group_measured_fraction_max 0.980
_diffrn_reflns_theta_full 25.242
_diffrn_reflns_theta_max 25.500
_diffrn_reflns_theta_min 1.519
_exptl_absorpt_coefficient_mu 0.307
_exptl_absorpt_correction_T_max 0.7457
_exptl_absorpt_correction_T_min 0.5957
_exptl_absorpt_correction_type multi-scan
_exptl_absorpt_process_details sadabs
_exptl_crystal_colour colorless
_exptl_crystal_density_diffrn 1.286
_exptl_crystal_description prismatic
_exptl_crystal_F_000 728
_exptl_crystal_size_max 0.212
_exptl_crystal_size_mid 0.175
_exptl_crystal_size_min 0.123
_refine_diff_density_max 0.414
_refine_diff_density_min -0.409
_refine_diff_density_rms 0.107
_refine_ls_extinction_coef 0.010(2)
_refine_ls_extinction_expression Fc^*^=kFc[1+0.001xFc^2^\l^3^/sin(2\q)]^-1/4^
_refine_ls_extinction_method SHELXL
_refine_ls_goodness_of_fit_ref 1.046
_refine_ls_hydrogen_treatment mixed
_refine_ls_matrix_type full
_refine_ls_number_parameters 425
_refine_ls_number_reflns 6514
_refine_ls_number_restraints 1
_refine_ls_restrained_S_all 1.046
_refine_ls_R_factor_all 0.0706
_refine_ls_R_factor_gt 0.0614
_refine_ls_shift/su_max 0.005
_refine_ls_shift/su_mean 0.000
_refine_ls_structure_factor_coef Fsqd
_refine_ls_weighting_details 'w=1/[\s^2^(Fo^2^)+(0.1149P)^2^+0.0712P] where P=(Fo^2^+2Fc^2^)/3'
_refine_ls_weighting_scheme calc
_refine_ls_wR_factor_gt 0.1678
_refine_ls_wR_factor_ref 0.1800
_reflns_Friedel_coverage 0.000
_reflns_number_gt 5329
_reflns_number_total 6514
_reflns_threshold_expression 'I > 2\s(I)'
_cod_data_source_file c4cc08829h2.cif
_cod_data_source_block cd214392
_cod_database_code 7116450
_shelx_space_group_comment
; 
The symmetry employed for this shelxl refinement is uniquely defined 
by the following loop, which should always be used as a source of 
symmetry information in preference to the above space-group names. 
They are only intended as comments. 
;
_shelxl_version_number 2013-4

loop_
_space_group_symop_operation_xyz
'x, y, z'
'-x, -y, -z'

loop_
_atom_site_label
_atom_site_type_symbol
_atom_site_fract_x
_atom_site_fract_y
_atom_site_fract_z
_atom_site_U_iso_or_equiv
_atom_site_adp_type
_atom_site_occupancy
_atom_site_site_symmetry_order
_atom_site_calc_flag
_atom_site_refinement_flags_posn
_atom_site_refinement_flags_adp
S1 S 0.59310(6) 0.13531(5) 0.13618(5) 0.0455(2) Uani 1 1 d . .
S2 S 0.11358(7) -0.01973(4) 0.10590(4) 0.0453(2) Uani 1 1 d . .
S3 S 0.33564(7) 0.27970(5) 0.41324(4) 0.0473(2) Uani 1 1 d . .
S4 S 0.19136(9) 0.46212(5) 0.13998(6) 0.0575(2) Uani 1 1 d . .
N1 N 0.4125(2) 0.09813(16) 0.10662(16) 0.0470(5) Uani 1 1 d D .
N2 N 0.2308(2) 0.26943(14) 0.29972(14) 0.0429(5) Uani 1 1 d . .
O1 O 0.6251(2) 0.09578(14) 0.04705(14) 0.0553(5) Uani 1 1 d . .
O2 O 0.6287(2) 0.24167(14) 0.18475(15) 0.0577(5) Uani 1 1 d . .
O3 O 0.4785(2) 0.34009(16) 0.43226(14) 0.0645(5) Uani 1 1 d . .
O4 O 0.3229(2) 0.17981(14) 0.42002(14) 0.0616(5) Uani 1 1 d . .
C1 C 0.3376(3) 0.14684(18) 0.16633(17) 0.0412(5) Uani 1 1 d . .
H1 H 0.3823 0.2136 0.2057 0.049 Uiso 1 1 calc R U
C2 C 0.2084(2) 0.10750(16) 0.17286(16) 0.0369(5) Uani 1 1 d . .
C3 C 0.1294(2) 0.17159(16) 0.23212(17) 0.0394(5) Uani 1 1 d . .
H3 H 0.0969 0.1342 0.2727 0.047 Uiso 1 1 calc R U
C4 C -0.0076(2) 0.19539(18) 0.16500(18) 0.0429(5) Uani 1 1 d . .
H4A H -0.0740 0.1321 0.1193 0.051 Uiso 1 1 calc R U
H4B H -0.0607 0.2293 0.2060 0.051 Uiso 1 1 calc R U
C5 C 0.0305(3) 0.26196(17) 0.10519(17) 0.0422(5) Uani 1 1 d . .
H5 H 0.0677 0.2221 0.0558 0.051 Uiso 1 1 calc R U
C6 C 0.1554(3) 0.35184(17) 0.17470(18) 0.0424(5) Uani 1 1 d . .
C7 C 0.2429(3) 0.35212(17) 0.26334(17) 0.0423(5) Uani 1 1 d . .
H7 H 0.3159 0.4102 0.3032 0.051 Uiso 1 1 calc R U
C8 C -0.1086(3) 0.2928(2) 0.0492(2) 0.0584(7) Uani 1 1 d . .
H8A H -0.1404 0.3384 0.0960 0.088 Uiso 1 1 calc R U
H8B H -0.1869 0.2334 0.0120 0.088 Uiso 1 1 calc R U
H8C H -0.0858 0.3259 0.0042 0.088 Uiso 1 1 calc R U
C9 C 0.6733(3) 0.0751(2) 0.2222(2) 0.0556(7) Uani 1 1 d . .
C10 C 0.7112(4) -0.0175(3) 0.1882(3) 0.0774(9) Uani 1 1 d . .
H10 H 0.7008 -0.0450 0.1215 0.093 Uiso 1 1 calc R U
C11 C 0.7639(5) -0.0668(4) 0.2555(4) 0.1006(13) Uani 1 1 d . .
H11 H 0.7919 -0.1277 0.2338 0.121 Uiso 1 1 calc R U
C12 C 0.7772(5) -0.0298(4) 0.3540(4) 0.1042(15) Uani 1 1 d . .
C13 C 0.7421(5) 0.0620(4) 0.3859(3) 0.1041(14) Uani 1 1 d . .
H13 H 0.7538 0.0890 0.4529 0.125 Uiso 1 1 calc R U
C14 C 0.6891(4) 0.1167(3) 0.3210(2) 0.0771(9) Uani 1 1 d . .
H14 H 0.6654 0.1791 0.3437 0.093 Uiso 1 1 calc R U
C15 C 0.8265(6) -0.0907(5) 0.4250(5) 0.161(3) Uani 1 1 d . .
H15A H 0.7457 -0.1459 0.4122 0.242 Uiso 1 1 calc R U
H15B H 0.8544 -0.0475 0.4926 0.242 Uiso 1 1 calc R U
H15C H 0.9105 -0.1171 0.4151 0.242 Uiso 1 1 calc R U
C16 C 0.1726(3) -0.08392(17) 0.19508(17) 0.0432(5) Uani 1 1 d . .
C17 C 0.3103(3) -0.0535(2) 0.2701(2) 0.0643(8) Uani 1 1 d . .
H17 H 0.3734 0.0075 0.2807 0.077 Uiso 1 1 calc R U
C18 C 0.3537(4) -0.1137(2) 0.3291(2) 0.0716(9) Uani 1 1 d . .
H18 H 0.4462 -0.0918 0.3798 0.086 Uiso 1 1 calc R U
C19 C 0.2648(4) -0.2056(2) 0.3158(2) 0.0623(7) Uani 1 1 d . .
C20 C 0.1273(4) -0.2336(2) 0.2425(2) 0.0698(8) Uani 1 1 d . .
H20 H 0.0643 -0.2946 0.2323 0.084 Uiso 1 1 calc R U
C21 C 0.0796(3) -0.1736(2) 0.1834(2) 0.0573(7) Uani 1 1 d . .
H21 H -0.0154 -0.1937 0.1356 0.069 Uiso 1 1 calc R U
C22 C 0.3191(5) -0.2723(3) 0.3773(3) 0.0914(12) Uani 1 1 d . .
H22A H 0.4073 -0.2346 0.4326 0.137 Uiso 1 1 calc R U
H22B H 0.3418 -0.3299 0.3370 0.137 Uiso 1 1 calc R U
H22C H 0.2429 -0.2950 0.4017 0.137 Uiso 1 1 calc R U
C23 C 0.2507(3) 0.34965(19) 0.49091(18) 0.0491(6) Uani 1 1 d . .
C24 C 0.1117(4) 0.3074(2) 0.4878(2) 0.0712(9) Uani 1 1 d . .
H24 H 0.0634 0.2420 0.4459 0.085 Uiso 1 1 calc R U
C25 C 0.0448(4) 0.3631(3) 0.5477(3) 0.0866(11) Uani 1 1 d . .
H25 H -0.0490 0.3343 0.5461 0.104 Uiso 1 1 calc R U
C26 C 0.1125(5) 0.4597(3) 0.6094(2) 0.0783(10) Uani 1 1 d . .
C27 C 0.2505(5) 0.5003(3) 0.6109(3) 0.0922(12) Uani 1 1 d . .
H27 H 0.2981 0.5659 0.6526 0.111 Uiso 1 1 calc R U
C28 C 0.3213(4) 0.4468(2) 0.5525(2) 0.0776(9) Uani 1 1 d . .
H28 H 0.4153 0.4759 0.5546 0.093 Uiso 1 1 calc R U
C29 C 0.0340(7) 0.5206(4) 0.6719(4) 0.1215(17) Uani 1 1 d . .
H29A H -0.0620 0.5230 0.6294 0.182 Uiso 1 1 calc R U
H29B H 0.0930 0.5883 0.7055 0.182 Uiso 1 1 calc R U
H29C H 0.0212 0.4889 0.7202 0.182 Uiso 1 1 calc R U
C30 C 0.2644(3) 0.4165(2) 0.0432(2) 0.0531(6) Uani 1 1 d . .
C31 C 0.2143(4) 0.4396(3) -0.0436(3) 0.0767(9) Uani 1 1 d . .
H31 H 0.1371 0.4741 -0.0538 0.092 Uiso 1 1 calc R U
C32 C 0.2787(5) 0.4116(3) -0.1165(3) 0.0955(12) Uani 1 1 d . .
H32 H 0.2448 0.4294 -0.1744 0.115 Uiso 1 1 calc R U
C33 C 0.3915(5) 0.3584(3) -0.1063(3) 0.0848(11) Uani 1 1 d . .
C34 C 0.4366(5) 0.3349(3) -0.0191(3) 0.0966(13) Uani 1 1 d . .
H34 H 0.5111 0.2982 -0.0096 0.116 Uiso 1 1 calc R U
C35 C 0.3760(4) 0.3636(3) 0.0546(3) 0.0795(10) Uani 1 1 d . .
H35 H 0.4110 0.3468 0.1129 0.095 Uiso 1 1 calc R U
C36 C 0.4612(6) 0.3306(4) -0.1849(4) 0.129(2) Uani 1 1 d . .
H36A H 0.5103 0.2760 -0.1769 0.193 Uiso 1 1 calc R U
H36B H 0.5328 0.3884 -0.1789 0.193 Uiso 1 1 calc R U
H36C H 0.3852 0.3096 -0.2496 0.193 Uiso 1 1 calc R U
H1A H 0.383(3) 0.0378(14) 0.076(2) 0.063(9) Uiso 1 1 d D .

loop_
_atom_site_aniso_label
_atom_site_aniso_U_11
_atom_site_aniso_U_22
_atom_site_aniso_U_33
_atom_site_aniso_U_23
_atom_site_aniso_U_13
_atom_site_aniso_U_12
S1 0.0374(3) 0.0455(4) 0.0553(4) 0.0096(3) 0.0231(3) 0.0108(3)
S2 0.0467(4) 0.0371(3) 0.0434(3) 0.0076(3) 0.0071(3) 0.0083(2)
S3 0.0489(4) 0.0514(4) 0.0418(3) 0.0116(3) 0.0169(3) 0.0136(3)
S4 0.0717(5) 0.0416(4) 0.0707(5) 0.0223(3) 0.0343(4) 0.0176(3)
N1 0.0386(11) 0.0440(12) 0.0554(12) 0.0030(10) 0.0222(10) 0.0099(9)
N2 0.0506(12) 0.0389(10) 0.0384(10) 0.0074(8) 0.0184(9) 0.0088(8)
O1 0.0500(10) 0.0568(11) 0.0635(11) 0.0099(9) 0.0331(9) 0.0125(8)
O2 0.0493(10) 0.0491(10) 0.0724(12) 0.0094(9) 0.0267(9) 0.0082(8)
O3 0.0434(10) 0.0838(14) 0.0598(11) 0.0207(10) 0.0117(9) 0.0093(9)
O4 0.0801(14) 0.0548(11) 0.0550(11) 0.0194(9) 0.0238(10) 0.0263(10)
C1 0.0393(12) 0.0393(12) 0.0457(12) 0.0078(9) 0.0183(10) 0.0129(9)
C2 0.0379(12) 0.0354(11) 0.0382(11) 0.0106(9) 0.0136(9) 0.0112(9)
C3 0.0414(12) 0.0369(12) 0.0442(12) 0.0117(9) 0.0217(10) 0.0079(9)
C4 0.0350(12) 0.0448(13) 0.0529(13) 0.0125(10) 0.0219(10) 0.0121(9)
C5 0.0398(12) 0.0426(12) 0.0471(12) 0.0107(10) 0.0197(10) 0.0144(10)
C6 0.0476(13) 0.0376(12) 0.0487(13) 0.0114(10) 0.0261(11) 0.0139(10)
C7 0.0458(13) 0.0356(11) 0.0462(12) 0.0065(9) 0.0229(11) 0.0073(9)
C8 0.0527(15) 0.0591(16) 0.0607(16) 0.0154(13) 0.0145(13) 0.0214(13)
C9 0.0352(13) 0.0636(17) 0.0704(17) 0.0229(14) 0.0202(12) 0.0096(11)
C10 0.078(2) 0.076(2) 0.103(3) 0.045(2) 0.043(2) 0.0344(18)
C11 0.090(3) 0.100(3) 0.138(4) 0.068(3) 0.042(3) 0.039(2)
C12 0.065(2) 0.113(3) 0.127(4) 0.075(3) 0.000(2) -0.005(2)
C13 0.087(3) 0.130(4) 0.075(2) 0.040(3) 0.004(2) -0.009(3)
C14 0.068(2) 0.088(2) 0.0647(19) 0.0231(17) 0.0128(16) 0.0062(17)
C15 0.124(4) 0.177(6) 0.176(5) 0.133(5) -0.008(4) -0.012(4)
C16 0.0432(13) 0.0385(12) 0.0468(13) 0.0112(10) 0.0150(11) 0.0103(10)
C17 0.0487(16) 0.0568(16) 0.0753(18) 0.0256(14) 0.0039(14) 0.0003(12)
C18 0.0579(18) 0.071(2) 0.076(2) 0.0358(16) 0.0000(15) 0.0070(15)
C19 0.0735(19) 0.0608(17) 0.0575(16) 0.0270(13) 0.0205(15) 0.0180(15)
C20 0.075(2) 0.0604(18) 0.0684(18) 0.0294(15) 0.0163(16) -0.0039(15)
C21 0.0499(15) 0.0579(16) 0.0558(15) 0.0198(13) 0.0091(12) -0.0007(12)
C22 0.111(3) 0.088(3) 0.085(2) 0.053(2) 0.024(2) 0.024(2)
C23 0.0609(16) 0.0481(14) 0.0387(12) 0.0099(10) 0.0211(11) 0.0113(11)
C24 0.079(2) 0.0558(17) 0.0751(19) -0.0014(14) 0.0427(17) 0.0070(15)
C25 0.092(3) 0.089(3) 0.093(2) 0.017(2) 0.062(2) 0.019(2)
C26 0.122(3) 0.073(2) 0.0594(18) 0.0175(16) 0.052(2) 0.042(2)
C27 0.132(4) 0.060(2) 0.072(2) -0.0107(16) 0.050(2) 0.010(2)
C28 0.089(2) 0.0626(19) 0.0639(18) -0.0078(15) 0.0340(17) -0.0036(16)
C29 0.189(5) 0.118(3) 0.101(3) 0.030(3) 0.095(3) 0.085(4)
C30 0.0556(15) 0.0468(14) 0.0624(16) 0.0247(12) 0.0238(13) 0.0051(11)
C31 0.085(2) 0.085(2) 0.072(2) 0.0430(18) 0.0269(18) 0.0228(18)
C32 0.123(3) 0.105(3) 0.061(2) 0.037(2) 0.033(2) 0.004(3)
C33 0.100(3) 0.070(2) 0.085(2) 0.0130(18) 0.053(2) -0.0115(19)
C34 0.107(3) 0.102(3) 0.125(3) 0.051(3) 0.080(3) 0.045(2)
C35 0.086(2) 0.100(3) 0.090(2) 0.054(2) 0.052(2) 0.045(2)
C36 0.155(5) 0.115(4) 0.120(4) 0.005(3) 0.097(4) -0.013(3)

loop_
_atom_type_symbol
_atom_type_description
_atom_type_scat_dispersion_real
_atom_type_scat_dispersion_imag
_atom_type_scat_source
C C 0.0033 0.0016 'International Tables Vol C Tables 4.2.6.8 and 6.1.1.4'
H H 0.0000 0.0000 'International Tables Vol C Tables 4.2.6.8 and 6.1.1.4'
N N 0.0061 0.0033 'International Tables Vol C Tables 4.2.6.8 and 6.1.1.4'
O O 0.0106 0.0060 'International Tables Vol C Tables 4.2.6.8 and 6.1.1.4'
S S 0.1246 0.1234 'International Tables Vol C Tables 4.2.6.8 and 6.1.1.4'

loop_
_geom_angle_atom_site_label_1
_geom_angle_atom_site_label_2
_geom_angle_atom_site_label_3
_geom_angle
O2 S1 O1 120.06(11)
O2 S1 N1 106.56(11)
O1 S1 N1 105.93(11)
O2 S1 C9 108.93(13)
O1 S1 C9 108.91(12)
N1 S1 C9 105.46(12)
C2 S2 C16 102.77(11)
O4 S3 O3 120.18(13)
O4 S3 N2 106.37(11)
O3 S3 N2 107.58(11)
O4 S3 C23 109.20(12)
O3 S3 C23 107.83(12)
N2 S3 C23 104.61(11)
C6 S4 C30 101.42(11)
C1 N1 S1 120.59(17)
C1 N1 H1A 120(2)
S1 N1 H1A 112(2)
C7 N2 C3 118.98(19)
C7 N2 S3 119.90(16)
C3 N2 S3 121.01(15)
C2 C1 N1 126.6(2)
C2 C1 H1 116.7
N1 C1 H1 116.7
C1 C2 C3 121.69(19)
C1 C2 S2 121.87(17)
C3 C2 S2 116.30(15)
N2 C3 C2 111.14(18)
N2 C3 C4 107.90(18)
C2 C3 C4 112.26(18)
N2 C3 H3 108.5
C2 C3 H3 108.5
C4 C3 H3 108.5
C5 C4 C3 113.34(18)
C5 C4 H4A 108.9
C3 C4 H4A 108.9
C5 C4 H4B 108.9
C3 C4 H4B 108.9
H4A C4 H4B 107.7
C6 C5 C4 108.86(19)
C6 C5 C8 113.3(2)
C4 C5 C8 110.7(2)
C6 C5 H5 108.0
C4 C5 H5 108.0
C8 C5 H5 108.0
C7 C6 C5 122.4(2)
C7 C6 S4 116.88(18)
C5 C6 S4 120.70(17)
C6 C7 N2 123.4(2)
C6 C7 H7 118.3
N2 C7 H7 118.3
C5 C8 H8A 109.5
C5 C8 H8B 109.5
H8A C8 H8B 109.5
C5 C8 H8C 109.5
H8A C8 H8C 109.5
H8B C8 H8C 109.5
C14 C9 C10 121.3(3)
C14 C9 S1 119.4(2)
C10 C9 S1 119.2(3)
C11 C10 C9 118.3(4)
C11 C10 H10 120.9
C9 C10 H10 120.9
C10 C11 C12 122.5(4)
C10 C11 H11 118.8
C12 C11 H11 118.8
C13 C12 C11 118.2(4)
C13 C12 C15 121.1(6)
C11 C12 C15 120.7(5)
C12 C13 C14 122.1(4)
C12 C13 H13 118.9
C14 C13 H13 118.9
C9 C14 C13 117.6(4)
C9 C14 H14 121.2
C13 C14 H14 121.2
C12 C15 H15A 109.5
C12 C15 H15B 109.5
H15A C15 H15B 109.5
C12 C15 H15C 109.5
H15A C15 H15C 109.5
H15B C15 H15C 109.5
C17 C16 C21 118.5(2)
C17 C16 S2 123.7(2)
C21 C16 S2 117.65(19)
C18 C17 C16 119.9(3)
C18 C17 H17 120.1
C16 C17 H17 120.1
C17 C18 C19 122.4(3)
C17 C18 H18 118.8
C19 C18 H18 118.8
C20 C19 C18 117.0(3)
C20 C19 C22 121.9(3)
C18 C19 C22 121.1(3)
C19 C20 C21 121.7(3)
C19 C20 H20 119.1
C21 C20 H20 119.1
C20 C21 C16 120.4(3)
C20 C21 H21 119.8
C16 C21 H21 119.8
C19 C22 H22A 109.5
C19 C22 H22B 109.5
H22A C22 H22B 109.5
C19 C22 H22C 109.5
H22A C22 H22C 109.5
H22B C22 H22C 109.5
C24 C23 C28 120.2(3)
C24 C23 S3 119.4(2)
C28 C23 S3 120.4(2)
C23 C24 C25 119.1(3)
C23 C24 H24 120.5
C25 C24 H24 120.5
C26 C25 C24 121.7(3)
C26 C25 H25 119.1
C24 C25 H25 119.1
C27 C26 C25 118.1(3)
C27 C26 C29 121.3(4)
C25 C26 C29 120.6(4)
C26 C27 C28 121.9(3)
C26 C27 H27 119.1
C28 C27 H27 119.1
C23 C28 C27 118.9(3)
C23 C28 H28 120.5
C27 C28 H28 120.5
C26 C29 H29A 109.5
C26 C29 H29B 109.5
H29A C29 H29B 109.5
C26 C29 H29C 109.5
H29A C29 H29C 109.5
H29B C29 H29C 109.5
C31 C30 C35 118.4(3)
C31 C30 S4 119.4(2)
C35 C30 S4 122.1(2)
C30 C31 C32 120.0(3)
C30 C31 H31 120.0
C32 C31 H31 120.0
C33 C32 C31 122.4(3)
C33 C32 H32 118.8
C31 C32 H32 118.8
C34 C33 C32 115.8(3)
C34 C33 C36 122.6(4)
C32 C33 C36 121.5(4)
C33 C34 C35 122.5(4)
C33 C34 H34 118.7
C35 C34 H34 118.7
C30 C35 C34 120.8(3)
C30 C35 H35 119.6
C34 C35 H35 119.6
C33 C36 H36A 109.5
C33 C36 H36B 109.5
H36A C36 H36B 109.5
C33 C36 H36C 109.5
H36A C36 H36C 109.5
H36B C36 H36C 109.5

loop_
_geom_bond_atom_site_label_1
_geom_bond_atom_site_label_2
_geom_bond_distance
S1 O2 1.4198(19)
S1 O1 1.4258(18)
S1 N1 1.637(2)
S1 C9 1.748(3)
S2 C2 1.767(2)
S2 C16 1.778(2)
S3 O4 1.418(2)
S3 O3 1.426(2)
S3 N2 1.641(2)
S3 C23 1.760(3)
S4 C6 1.772(2)
S4 C30 1.779(3)
N1 C1 1.392(3)
N1 H1A 0.814(17)
N2 C7 1.401(3)
N2 C3 1.484(3)
C1 C2 1.334(3)
C1 H1 0.9300
C2 C3 1.514(3)
C3 C4 1.529(3)
C3 H3 0.9800
C4 C5 1.520(3)
C4 H4A 0.9700
C4 H4B 0.9700
C5 C6 1.517(3)
C5 C8 1.527(3)
C5 H5 0.9800
C6 C7 1.330(3)
C7 H7 0.9300
C8 H8A 0.9600
C8 H8B 0.9600
C8 H8C 0.9600
C9 C14 1.377(4)
C9 C10 1.395(4)
C10 C11 1.365(5)
C10 H10 0.9300
C11 C12 1.372(7)
C11 H11 0.9300
C12 C13 1.366(7)
C12 C15 1.524(6)
C13 C14 1.397(5)
C13 H13 0.9300
C14 H14 0.9300
C15 H15A 0.9600
C15 H15B 0.9600
C15 H15C 0.9600
C16 C17 1.382(4)
C16 C21 1.385(4)
C17 C18 1.377(4)
C17 H17 0.9300
C18 C19 1.383(4)
C18 H18 0.9300
C19 C20 1.371(4)
C19 C22 1.498(4)
C20 C21 1.384(4)
C20 H20 0.9300
C21 H21 0.9300
C22 H22A 0.9600
C22 H22B 0.9600
C22 H22C 0.9600
C23 C24 1.373(4)
C23 C28 1.378(4)
C24 C25 1.379(4)
C24 H24 0.9300
C25 C26 1.367(5)
C25 H25 0.9300
C26 C27 1.366(5)
C26 C29 1.517(4)
C27 C28 1.378(5)
C27 H27 0.9300
C28 H28 0.9300
C29 H29A 0.9600
C29 H29B 0.9600
C29 H29C 0.9600
C30 C31 1.367(4)
C30 C35 1.371(4)
C31 C32 1.388(5)
C31 H31 0.9300
C32 C33 1.382(6)
C32 H32 0.9300
C33 C34 1.370(6)
C33 C36 1.494(5)
C34 C35 1.373(5)
C34 H34 0.9300
C35 H35 0.9300
C36 H36A 0.9600
C36 H36B 0.9600
C36 H36C 0.9600

loop_
_geom_hbond_atom_site_label_D
_geom_hbond_atom_site_label_H
_geom_hbond_atom_site_label_A
_geom_hbond_distance_DH
_geom_hbond_distance_HA
_geom_hbond_distance_DA
_geom_hbond_angle_DHA
_geom_hbond_site_symmetry_A
C28 H28 O3 0.93 2.58 3.253(4) 129.5 2_666
N1 H1A O1 0.814(17) 2.22(2) 2.949(3) 150(3) 2_655

loop_
_geom_torsion_atom_site_label_1
_geom_torsion_atom_site_label_2
_geom_torsion_atom_site_label_3
_geom_torsion_atom_site_label_4
_geom_torsion
O2 S1 N1 C1 -32.0(2)
O1 S1 N1 C1 -160.90(19)
C9 S1 N1 C1 83.7(2)
O4 S3 N2 C7 -167.21(17)
O3 S3 N2 C7 -37.2(2)
C23 S3 N2 C7 77.28(19)
O4 S3 N2 C3 8.9(2)
O3 S3 N2 C3 138.90(18)
C23 S3 N2 C3 -106.61(18)
S1 N1 C1 C2 -155.6(2)
N1 C1 C2 C3 -173.3(2)
N1 C1 C2 S2 2.2(3)
C16 S2 C2 C1 96.3(2)
C16 S2 C2 C3 -88.03(18)
C7 N2 C3 C2 87.2(2)
S3 N2 C3 C2 -89.0(2)
C7 N2 C3 C4 -36.3(2)
S3 N2 C3 C4 147.54(16)
C1 C2 C3 N2 -15.2(3)
S2 C2 C3 N2 169.09(15)
C1 C2 C3 C4 105.8(2)
S2 C2 C3 C4 -70.0(2)
N2 C3 C4 C5 57.3(2)
C2 C3 C4 C5 -65.5(2)
C3 C4 C5 C6 -48.4(2)
C3 C4 C5 C8 -173.51(19)
C4 C5 C6 C7 18.6(3)
C8 C5 C6 C7 142.2(2)
C4 C5 C6 S4 -161.65(15)
C8 C5 C6 S4 -38.1(3)
C30 S4 C6 C7 109.9(2)
C30 S4 C6 C5 -69.8(2)
C5 C6 C7 N2 1.6(3)
S4 C6 C7 N2 -178.10(16)
C3 N2 C7 C6 8.2(3)
S3 N2 C7 C6 -175.61(18)
O2 S1 C9 C14 31.7(3)
O1 S1 C9 C14 164.3(2)
N1 S1 C9 C14 -82.3(3)
O2 S1 C9 C10 -152.4(2)
O1 S1 C9 C10 -19.7(3)
N1 S1 C9 C10 93.6(2)
C14 C9 C10 C11 0.4(5)
S1 C9 C10 C11 -175.5(3)
C9 C10 C11 C12 1.7(6)
C10 C11 C12 C13 -2.9(7)
C10 C11 C12 C15 175.8(4)
C11 C12 C13 C14 2.1(7)
C15 C12 C13 C14 -176.6(4)
C10 C9 C14 C13 -1.1(5)
S1 C9 C14 C13 174.8(3)
C12 C13 C14 C9 -0.2(6)
C2 S2 C16 C17 -30.3(3)
C2 S2 C16 C21 154.9(2)
C21 C16 C17 C18 2.0(4)
S2 C16 C17 C18 -172.8(2)
C16 C17 C18 C19 0.7(5)
C17 C18 C19 C20 -2.1(5)
C17 C18 C19 C22 176.3(3)
C18 C19 C20 C21 0.8(5)
C22 C19 C20 C21 -177.6(3)
C19 C20 C21 C16 1.9(5)
C17 C16 C21 C20 -3.3(4)
S2 C16 C21 C20 171.8(2)
O4 S3 C23 C24 -47.0(3)
O3 S3 C23 C24 -179.2(2)
N2 S3 C23 C24 66.5(3)
O4 S3 C23 C28 134.6(3)
O3 S3 C23 C28 2.4(3)
N2 S3 C23 C28 -111.9(3)
C28 C23 C24 C25 -0.6(5)
S3 C23 C24 C25 -179.0(3)
C23 C24 C25 C26 0.6(6)
C24 C25 C26 C27 -0.4(6)
C24 C25 C26 C29 177.9(4)
C25 C26 C27 C28 0.1(6)
C29 C26 C27 C28 -178.2(4)
C24 C23 C28 C27 0.3(5)
S3 C23 C28 C27 178.7(3)
C26 C27 C28 C23 -0.1(6)
C6 S4 C30 C31 134.3(3)
C6 S4 C30 C35 -49.5(3)
C35 C30 C31 C32 -1.5(5)
S4 C30 C31 C32 174.8(3)
C30 C31 C32 C33 1.5(6)
C31 C32 C33 C34 -0.2(6)
C31 C32 C33 C36 -178.9(4)
C32 C33 C34 C35 -1.0(6)
C36 C33 C34 C35 177.7(4)
C31 C30 C35 C34 0.4(5)
S4 C30 C35 C34 -175.8(3)
C33 C34 C35 C30 0.9(6)
